data_7231839
loop_
_publ_author_name
'Lovitt, June I.'
'Hawes, Chris S.'
'Gunnlaugsson, Thorfinnur'

_publ_section_title
;
 Crystallographic studies of 2-picolyl substituted naphthalene diimide and
 bis-phthalimide ligands and their supramolecular coordination chemistry
;
_journal_issue 2
_journal_name_full CrystEngComm
_journal_page_first 207
_journal_paper_doi 10.1039/C8CE01756E
_journal_volume 21
_journal_year 2019
_chemical_formula_moiety '2(Cl), C26 H18 N4 O4'
_chemical_formula_sum 'C26 H18 Cl2 N4 O4'
_chemical_formula_weight 521.34
_space_group_crystal_system triclinic
_space_group_IT_number 2
_space_group_name_Hall '-P 1'
_space_group_name_H-M_alt 'P -1'
_symmetry_space_group_name_Hall '-P 1'
_symmetry_space_group_name_H-M 'P -1'
_atom_sites_solution_hydrogens mixed
_atom_sites_solution_primary dual
_audit_creation_date 2018-06-05
_audit_creation_method
;
Olex2 1.2
(compiled 2018.05.29 svn.r3508 for OlexSys, GUI svn.r5506)
;
_audit_update_record
;
2018-10-12 deposited with the CCDC.
2018-11-20 downloaded from the CCDC.
;
_cell_angle_alpha 109.588(15)
_cell_angle_beta 98.253(15)
_cell_angle_gamma 91.039(16)
_cell_formula_units_Z 1
_cell_length_a 4.9197(9)
_cell_length_b 9.297(2)
_cell_length_c 12.906(3)
_cell_measurement_reflns_used 277
_cell_measurement_temperature 100(2)
_cell_measurement_theta_max 53.88
_cell_measurement_theta_min 3.68
_cell_volume 549.0(2)
_computing_cell_refinement 'SAINT v8.37A (Bruker, 2015)'
_computing_data_reduction 'SAINT v8.37A (Bruker, 2015)'
_computing_molecular_graphics 'Olex2 (Dolomanov et al., 2009)'
_computing_publication_material 'Olex2 (Dolomanov et al., 2009)'
_computing_structure_refinement 'ShelXL (Sheldrick, 2015)'
_computing_structure_solution 'ShelXT (Sheldrick, 2015)'
_diffrn_ambient_temperature 100.0
_diffrn_measured_fraction_theta_full 0.996
_diffrn_measured_fraction_theta_max 0.996
_diffrn_measurement_device_type 'Bruker APEX-II CCD'
_diffrn_measurement_method '\f and \w scans'
_diffrn_radiation_type CuK\a
_diffrn_radiation_wavelength 1.54178
_diffrn_reflns_av_R_equivalents 0.2359
_diffrn_reflns_av_unetI/netI 0.2619
_diffrn_reflns_Laue_measured_fraction_full 0.996
_diffrn_reflns_Laue_measured_fraction_max 0.996
_diffrn_reflns_limit_h_max 5
_diffrn_reflns_limit_h_min -5
_diffrn_reflns_limit_k_max 9
_diffrn_reflns_limit_k_min -9
_diffrn_reflns_limit_l_max 13
_diffrn_reflns_limit_l_min -13
_diffrn_reflns_number 3697
_diffrn_reflns_point_group_measured_fraction_full 0.996
_diffrn_reflns_point_group_measured_fraction_max 0.996
_diffrn_reflns_theta_full 54.366
_diffrn_reflns_theta_max 54.366
_diffrn_reflns_theta_min 3.682
_diffrn_standards_number 0
_exptl_absorpt_coefficient_mu 3.049
_exptl_absorpt_correction_T_max 0.7507
_exptl_absorpt_correction_T_min 0.4232
_exptl_absorpt_correction_type multi-scan
_exptl_absorpt_process_details
'SADABS-2016/2 (Bruker,2016/2) was used for absorption correction. wR2(int) was 0.1257 before and 0.0689 after correction. The Ratio of minimum to maximum transmission is 0.5637. The \l/2 correction factor is Not present.'
_exptl_crystal_colour colourless
_exptl_crystal_colour_primary colourless
_exptl_crystal_density_diffrn 1.577
_exptl_crystal_description needle
_exptl_crystal_F_000 268
_exptl_crystal_size_max 0.07
_exptl_crystal_size_mid 0.02
_exptl_crystal_size_min 0.02
_refine_diff_density_max 0.405
_refine_diff_density_min -0.481
_refine_diff_density_rms 0.113
_refine_ls_extinction_method none
_refine_ls_goodness_of_fit_ref 0.964
_refine_ls_hydrogen_treatment mixed
_refine_ls_matrix_type full
_refine_ls_number_parameters 167
_refine_ls_number_reflns 1337
_refine_ls_number_restraints 1
_refine_ls_restrained_S_all 0.963
_refine_ls_R_factor_all 0.1767
_refine_ls_R_factor_gt 0.0819
_refine_ls_shift/su_max 0.000
_refine_ls_shift/su_mean 0.000
_refine_ls_structure_factor_coef Fsqd
_refine_ls_weighting_details 'w=1/[\s^2^(Fo^2^)+(0.0395P)^2^] where P=(Fo^2^+2Fc^2^)/3'
_refine_ls_weighting_scheme calc
_refine_ls_wR_factor_gt 0.1742
_refine_ls_wR_factor_ref 0.2223
_reflns_Friedel_coverage 0.000
_reflns_number_gt 660
_reflns_number_total 1337
_reflns_threshold_expression 'I > 2\s(I)'
_cod_data_source_file c8ce01756e2.cif
_cod_data_source_block 4
_cod_depositor_comments 'Adding full bibliography for 7231836--7231841.cif.'
_cod_database_code 7231839
_shelx_shelxl_version_number 2016/4
_shelx_space_group_comment
;
The symmetry employed for this shelxl refinement is uniquely defined
by the following loop, which should always be used as a source of
symmetry information in preference to the above space-group names.
They are only intended as comments.
;
_shelx_estimated_absorpt_t_max 0.942
_shelx_estimated_absorpt_t_min 0.815
_olex2_refinement_description
;
1. Fixed Uiso
 At 1.2 times of:
  All C(H) groups, All C(H,H) groups
2. Restrained distances
 N4-H4
 0.9 with sigma of 0.02
3.a Secondary CH2 refined with riding coordinates:
 C6(H6A,H6B)
3.b Aromatic/amide H refined with riding coordinates:
 C5(H5), C1AA(H1AA), C12(H12), C13(H13), C4(H4A), C3(H3)
;
_olex2_submission_special_instructions 'No special instructions were received'

loop_
_space_group_symop_operation_xyz
'x, y, z'
'-x, -y, -z'

loop_
_atom_site_label
_atom_site_type_symbol
_atom_site_fract_x
_atom_site_fract_y
_atom_site_fract_z
_atom_site_U_iso_or_equiv
_atom_site_adp_type
_atom_site_occupancy
_atom_site_site_symmetry_order
_atom_site_calc_flag
_atom_site_refinement_flags_posn
Cl1 Cl 1.1764(5) 1.0981(3) 0.7137(2) 0.0325(8) Uani 1 1 d .
O4 O 0.2536(14) 0.8957(8) 0.9386(5) 0.0324(18) Uani 1 1 d .
O3 O 0.8866(14) 0.6012(8) 0.7595(6) 0.0319(19) Uani 1 1 d .
N3 N 0.5806(14) 0.7515(9) 0.8514(6) 0.024(2) Uani 1 1 d .
N4 N 0.6955(17) 0.8651(10) 0.6185(7) 0.030(2) Uani 1 1 d D
C0AA C 0.5543(19) 0.8045(12) 0.6771(8) 0.029(3) Uani 1 1 d .
C2 C 0.4908(18) 0.4489(11) 1.0306(8) 0.024(3) Uani 1 1 d .
C5 C 0.3397(19) 0.6954(11) 0.6178(8) 0.028(3) Uani 1 1 d .
H5 H 0.240401 0.645453 0.655449 0.034 Uiso 1 1 calc R
C11 C 0.6360(18) 0.3178(12) 1.0081(8) 0.026(3) Uani 1 1 d .
C6 C 0.632(2) 0.8639(12) 0.8012(7) 0.028(3) Uani 1 1 d .
H6A H 0.830578 0.898270 0.820539 0.034 Uiso 1 1 calc R
H6B H 0.527260 0.953946 0.832533 0.034 Uiso 1 1 calc R
C1AA C 0.6369(19) 0.8335(13) 0.5061(8) 0.030(3) Uani 1 1 d .
H1AA H 0.739790 0.884233 0.469938 0.035 Uiso 1 1 calc R
C8 C 0.730(2) 0.6208(12) 0.8270(9) 0.032(3) Uani 1 1 d .
C12 C 0.8027(19) 0.2851(13) 0.9276(8) 0.029(3) Uani 1 1 d .
H12 H 0.898991 0.194498 0.912220 0.035 Uiso 1 1 calc R
C7 C 0.387(2) 0.7855(14) 0.9268(8) 0.031(3) Uani 1 1 d .
C13 C 0.8324(18) 0.3856(12) 0.8673(7) 0.027(3) Uani 1 1 d .
H13 H 0.948642 0.362020 0.811902 0.032 Uiso 1 1 calc R
C14 C 0.6932(19) 0.5171(12) 0.8888(8) 0.028(3) Uani 1 1 d .
C4 C 0.269(2) 0.6590(12) 0.5006(8) 0.033(3) Uani 1 1 d .
H4A H 0.116721 0.588910 0.460115 0.040 Uiso 1 1 calc R
C3 C 0.425(2) 0.7265(14) 0.4467(9) 0.045(3) Uani 1 1 d .
H3 H 0.385615 0.698905 0.368018 0.054 Uiso 1 1 calc R
H4 H 0.824(16) 0.943(8) 0.657(7) 0.05(4) Uiso 1 1 d D

loop_
_atom_site_aniso_label
_atom_site_aniso_U_11
_atom_site_aniso_U_22
_atom_site_aniso_U_33
_atom_site_aniso_U_23
_atom_site_aniso_U_13
_atom_site_aniso_U_12
Cl1 0.0278(15) 0.0372(18) 0.0290(15) 0.0076(14) 0.0027(11) 0.0012(11)
O4 0.031(4) 0.039(5) 0.023(4) 0.008(4) -0.002(3) 0.005(4)
O3 0.034(4) 0.036(5) 0.026(4) 0.011(4) 0.008(4) 0.005(4)
N3 0.017(4) 0.032(6) 0.021(5) 0.008(5) -0.002(4) -0.007(4)
N4 0.031(5) 0.021(6) 0.039(6) 0.011(5) 0.003(4) 0.000(4)
C0AA 0.021(6) 0.030(7) 0.031(7) 0.012(6) -0.010(5) 0.000(5)
C2 0.016(5) 0.033(7) 0.016(6) 0.004(5) -0.010(4) 0.000(5)
C5 0.029(6) 0.031(7) 0.023(6) 0.010(6) -0.003(5) 0.002(5)
C11 0.008(5) 0.038(7) 0.021(6) -0.004(5) 0.000(4) -0.009(5)
C6 0.028(6) 0.032(7) 0.019(6) 0.002(5) 0.000(5) -0.001(5)
C1AA 0.032(6) 0.051(8) 0.011(6) 0.015(6) 0.009(5) 0.013(6)
C8 0.031(6) 0.029(7) 0.030(7) 0.014(6) -0.018(5) -0.015(5)
C12 0.015(5) 0.041(8) 0.019(6) -0.002(6) -0.008(4) -0.006(5)
C7 0.015(6) 0.051(9) 0.029(7) 0.021(7) -0.005(5) -0.009(6)
C13 0.018(6) 0.049(8) 0.010(5) 0.006(6) 0.000(4) -0.007(5)
C14 0.023(6) 0.033(7) 0.026(6) 0.013(6) -0.007(5) 0.005(5)
C4 0.035(6) 0.027(7) 0.025(7) -0.002(6) -0.010(5) 0.001(5)
C3 0.040(7) 0.056(9) 0.025(7) 0.002(7) -0.006(6) -0.005(6)

loop_
_atom_type_symbol
_atom_type_description
_atom_type_scat_dispersion_real
_atom_type_scat_dispersion_imag
_atom_type_scat_source
C C 0.0181 0.0091 'International Tables Vol C Tables 4.2.6.8 and 6.1.1.4'
H H 0.0000 0.0000 'International Tables Vol C Tables 4.2.6.8 and 6.1.1.4'
Cl Cl 0.3639 0.7018 'International Tables Vol C Tables 4.2.6.8 and 6.1.1.4'
N N 0.0311 0.0180 'International Tables Vol C Tables 4.2.6.8 and 6.1.1.4'
O O 0.0492 0.0322 'International Tables Vol C Tables 4.2.6.8 and 6.1.1.4'

loop_
_geom_angle_atom_site_label_1
_geom_angle_atom_site_label_2
_geom_angle_atom_site_label_3
_geom_angle
_geom_angle_site_symmetry_1
_geom_angle_site_symmetry_3
C8 N3 C6 118.5(8) . .
C8 N3 C7 124.6(9) . .
C7 N3 C6 116.8(8) . .
C0AA N4 C1AA 125.1(9) . .
C0AA N4 H4 118(6) . .
C1AA N4 H4 117(6) . .
N4 C0AA C5 117.2(9) . .
N4 C0AA C6 117.5(9) . .
C5 C0AA C6 125.3(9) . .
C2 C2 C14 117.6(12) 2_667 2_667
C11 C2 C2 120.7(12) . 2_667
C11 C2 C14 121.6(9) . 2_667
C0AA C5 H5 120.1 . .
C0AA C5 C4 119.9(9) . .
C4 C5 H5 120.1 . .
C2 C11 C7 119.4(9) . 2_667
C12 C11 C2 120.4(10) . .
C12 C11 C7 120.2(10) . 2_667
N3 C6 C0AA 112.9(8) . .
N3 C6 H6A 109.0 . .
N3 C6 H6B 109.0 . .
C0AA C6 H6A 109.0 . .
C0AA C6 H6B 109.0 . .
H6A C6 H6B 107.8 . .
N4 C1AA H1AA 120.9 . .
N4 C1AA C3 118.1(9) . .
C3 C1AA H1AA 120.9 . .
O3 C8 N3 119.4(9) . .
O3 C8 C14 123.7(11) . .
N3 C8 C14 116.9(10) . .
C11 C12 H12 119.7 . .
C11 C12 C13 120.5(10) . .
C13 C12 H12 119.7 . .
O4 C7 N3 121.0(9) . .
O4 C7 C11 121.9(10) . 2_667
N3 C7 C11 117.1(10) . 2_667
C12 C13 H13 119.9 . .
C14 C13 C12 120.2(9) . .
C14 C13 H13 119.9 . .
C2 C14 C8 120.1(10) 2_667 .
C13 C14 C2 120.4(9) . 2_667
C13 C14 C8 119.5(10) . .
C5 C4 H4A 120.4 . .
C3 C4 C5 119.2(10) . .
C3 C4 H4A 120.4 . .
C1AA C3 C4 120.4(10) . .
C1AA C3 H3 119.8 . .
C4 C3 H3 119.8 . .

loop_
_geom_bond_atom_site_label_1
_geom_bond_atom_site_label_2
_geom_bond_distance
_geom_bond_site_symmetry_2
O4 C7 1.206(12) .
O3 C8 1.215(12) .
N3 C6 1.438(11) .
N3 C8 1.400(14) .
N3 C7 1.421(13) .
N4 C0AA 1.339(12) .
N4 C1AA 1.366(12) .
N4 H4 0.91(2) .
C0AA C5 1.392(14) .
C0AA C6 1.497(13) .
C2 C2 1.434(18) 2_667
C2 C11 1.391(14) .
C2 C14 1.436(14) 2_667
C5 H5 0.9500 .
C5 C4 1.422(13) .
C11 C12 1.373(13) .
C11 C7 1.486(13) 2_667
C6 H6A 0.9900 .
C6 H6B 0.9900 .
C1AA H1AA 0.9500 .
C1AA C3 1.373(14) .
C8 C14 1.466(13) .
C12 H12 0.9500 .
C12 C13 1.420(13) .
C7 C11 1.486(13) 2_667
C13 H13 0.9500 .
C13 C14 1.378(14) .
C14 C2 1.436(14) 2_667
C4 H4A 0.9500 .
C4 C3 1.376(15) .
C3 H3 0.9500 .
